data_4106103
loop_
_publ_author_name
'Peng Ren'
'Oleg Vechorkin'
'Kim von Allmen'
'Rosario Scopelliti'
'Xile Hu'

_publ_section_title
;
 A Structure-Activity Study of Ni-Catalyzed Alkyl-Alkyl Kumada Coupling.
 Improved Catalysts for Coupling of Secondary Alkyl Halides
;
_journal_name_full 'Journal of the American Chemical Society'
_journal_page_first 7084
_journal_page_last 7095
_journal_paper_doi 10.1021/ja200270k
_journal_volume 133
_journal_year 2011
_chemical_formula_moiety 'C27 H28 Cl N3 Ni'
_chemical_formula_sum 'C27 H28 Cl N3 Ni'
_chemical_formula_weight 488.68
_chemical_name_systematic
; 
 ? 
;
_space_group_IT_number 61
_symmetry_cell_setting orthorhombic
_symmetry_space_group_name_Hall '-P 2ac 2ab'
_symmetry_space_group_name_H-M 'P b c a'
_atom_sites_solution_hydrogens geom
_atom_sites_solution_primary direct
_atom_sites_solution_secondary difmap
_audit_creation_method SHELXL-97
_cell_angle_alpha 90.00
_cell_angle_beta 90.00
_cell_angle_gamma 90.00
_cell_formula_units_Z 8
_cell_length_a 15.2003(16)
_cell_length_b 16.024(3)
_cell_length_c 19.873(4)
_cell_measurement_reflns_used 374
_cell_measurement_temperature 100(2)
_cell_measurement_theta_max 22
_cell_measurement_theta_min 3
_cell_volume 4840.5(14)
_computing_cell_refinement 'Dirax/lsq (Duisenberg & Schreurs, 1989-2000)'
_computing_data_collection 'Collect (Bruker AXS BV, 1997-2004)'
_computing_data_reduction 'EvalCCD (Duisenberg & Schreurs, 1990-2000)'
_computing_molecular_graphics 'Bruker SHELXTL'
_computing_publication_material 'Bruker SHELXTL'
_computing_structure_refinement 'SHELXL-97 (Sheldrick, 1997)'
_computing_structure_solution 'SHELXS-97 (Sheldrick, 1990)'
_diffrn_ambient_temperature 100(2)
_diffrn_measured_fraction_theta_full 0.997
_diffrn_measured_fraction_theta_max 0.997
_diffrn_measurement_device_type 'Bruker APEX II CCD'
_diffrn_measurement_method 'phi and omega scans'
_diffrn_radiation_monochromator graphite
_diffrn_radiation_source 'fine-focus sealed tube'
_diffrn_radiation_type MoK\a
_diffrn_radiation_wavelength 0.71073
_diffrn_reflns_av_R_equivalents 0.0955
_diffrn_reflns_av_sigmaI/netI 0.0421
_diffrn_reflns_limit_h_max 19
_diffrn_reflns_limit_h_min -19
_diffrn_reflns_limit_k_max 20
_diffrn_reflns_limit_k_min -20
_diffrn_reflns_limit_l_max 25
_diffrn_reflns_limit_l_min -25
_diffrn_reflns_number 77139
_diffrn_reflns_theta_full 27.50
_diffrn_reflns_theta_max 27.50
_diffrn_reflns_theta_min 3.05
_exptl_absorpt_coefficient_mu 0.931
_exptl_absorpt_correction_T_max 0.7456
_exptl_absorpt_correction_T_min 0.6463
_exptl_absorpt_correction_type multi-scan
_exptl_absorpt_process_details 'SADABS 2008, Bruker AXS, 2008'
_exptl_crystal_colour red
_exptl_crystal_density_diffrn 1.341
_exptl_crystal_description prismatic
_exptl_crystal_F_000 2048
_exptl_crystal_size_max 0.31
_exptl_crystal_size_mid 0.25
_exptl_crystal_size_min 0.22
_refine_diff_density_max 0.791
_refine_diff_density_min -0.528
_refine_diff_density_rms 0.089
_refine_ls_extinction_method none
_refine_ls_goodness_of_fit_ref 1.236
_refine_ls_hydrogen_treatment constr
_refine_ls_matrix_type full
_refine_ls_number_parameters 289
_refine_ls_number_reflns 5545
_refine_ls_number_restraints 0
_refine_ls_restrained_S_all 1.236
_refine_ls_R_factor_all 0.0811
_refine_ls_R_factor_gt 0.0502
_refine_ls_shift/su_max 0.000
_refine_ls_shift/su_mean 0.000
_refine_ls_structure_factor_coef Fsqd
_refine_ls_weighting_details 'calc w=1/[\s^2^(Fo^2^)+(0.0165P)^2^+8.9814P] where P=(Fo^2^+2Fc^2^)/3'
_refine_ls_weighting_scheme calc
_refine_ls_wR_factor_gt 0.0906
_refine_ls_wR_factor_ref 0.1022
_reflns_number_gt 4119
_reflns_number_total 5545
_reflns_threshold_expression >2sigma(I)
_cod_data_source_file ja200270k_si_014.cif
_cod_data_source_block rp400173
_cod_original_cell_volume 4840.4(13)
_cod_database_code 4106103

loop_
_symmetry_equiv_pos_as_xyz
'x, y, z'
'-x+1/2, -y, z+1/2'
'-x, y+1/2, -z+1/2'
'x+1/2, -y+1/2, -z'
'-x, -y, -z'
'x-1/2, y, -z-1/2'
'x, -y-1/2, z-1/2'
'-x-1/2, y-1/2, z'

loop_
_atom_site_label
_atom_site_type_symbol
_atom_site_fract_x
_atom_site_fract_y
_atom_site_fract_z
_atom_site_U_iso_or_equiv
_atom_site_adp_type
_atom_site_occupancy
_atom_site_symmetry_multiplicity
_atom_site_calc_flag
_atom_site_refinement_flags
Ni1 Ni 0.08817(2) 0.00889(2) 0.168966(18) 0.01392(10) Uani 1 1 d .
Cl1 Cl 0.09688(5) -0.11629(4) 0.12262(4) 0.01999(16) Uani 1 1 d .
N1 N 0.04530(16) -0.03505(14) 0.25524(12) 0.0156(5) Uani 1 1 d .
N2 N 0.06821(16) 0.11511(15) 0.20700(12) 0.0164(5) Uani 1 1 d .
N3 N 0.13652(16) 0.05406(15) 0.08792(12) 0.0157(5) Uani 1 1 d .
C1 C 0.03939(19) 0.03469(18) 0.30390(15) 0.0156(6) Uani 1 1 d .
C2 C 0.02123(19) 0.0245(2) 0.37192(15) 0.0187(6) Uani 1 1 d .
H2 H 0.0149 -0.0300 0.3902 0.022 Uiso 1 1 calc R
C3 C 0.0123(2) 0.0945(2) 0.41335(15) 0.0202(7) Uani 1 1 d .
H3 H 0.0007 0.0882 0.4600 0.024 Uiso 1 1 calc R
C4 C 0.0205(2) 0.1741(2) 0.38511(16) 0.0217(7) Uani 1 1 d .
H4 H 0.0137 0.2219 0.4129 0.026 Uiso 1 1 calc R
C5 C 0.0387(2) 0.18427(19) 0.31694(15) 0.0188(6) Uani 1 1 d .
H5 H 0.0434 0.2389 0.2987 0.023 Uiso 1 1 calc R
C6 C 0.05026(19) 0.11421(18) 0.27440(14) 0.0154(6) Uani 1 1 d .
C7 C 0.0773(2) 0.19161(17) 0.17090(15) 0.0162(6) Uani 1 1 d .
C8 C 0.01129(19) 0.21917(18) 0.12582(15) 0.0161(6) Uani 1 1 d .
C9 C 0.0307(2) 0.28697(19) 0.08299(16) 0.0196(6) Uani 1 1 d .
H9 H -0.0125 0.3051 0.0517 0.024 Uiso 1 1 calc R
C10 C 0.1112(2) 0.3280(2) 0.08521(16) 0.0229(7) Uani 1 1 d .
H10 H 0.1233 0.3725 0.0550 0.028 Uiso 1 1 calc R
C11 C 0.1739(2) 0.3031(2) 0.13237(17) 0.0233(7) Uani 1 1 d .
H11 H 0.2284 0.3319 0.1354 0.028 Uiso 1 1 calc R
C12 C 0.1568(2) 0.23609(19) 0.17504(16) 0.0209(7) Uani 1 1 d .
H12 H 0.1995 0.2202 0.2075 0.025 Uiso 1 1 calc R
C13 C -0.07640(19) 0.17714(18) 0.11960(15) 0.0167(6) Uani 1 1 d .
C14 C -0.1271(2) 0.15554(19) 0.17598(16) 0.0193(6) Uani 1 1 d .
H14 H -0.1054 0.1669 0.2199 0.023 Uiso 1 1 calc R
C15 C -0.2089(2) 0.1176(2) 0.16818(17) 0.0245(7) Uani 1 1 d .
H15 H -0.2426 0.1033 0.2068 0.029 Uiso 1 1 calc R
C16 C -0.2417(2) 0.1004(2) 0.10400(17) 0.0264(7) Uani 1 1 d .
H16 H -0.2975 0.0743 0.0990 0.032 Uiso 1 1 calc R
C17 C -0.1928(2) 0.1217(2) 0.04762(17) 0.0256(7) Uani 1 1 d .
H17 H -0.2147 0.1098 0.0039 0.031 Uiso 1 1 calc R
C18 C -0.1112(2) 0.1605(2) 0.05554(16) 0.0208(7) Uani 1 1 d .
H18 H -0.0785 0.1760 0.0168 0.025 Uiso 1 1 calc R
C19 C 0.1040(2) -0.1023(2) 0.28199(16) 0.0256(7) Uani 1 1 d .
H19A H 0.1633 -0.0798 0.2887 0.038 Uiso 1 1 calc R
H19B H 0.1063 -0.1485 0.2498 0.038 Uiso 1 1 calc R
H19C H 0.0808 -0.1225 0.3250 0.038 Uiso 1 1 calc R
C20 C -0.0457(2) -0.0694(2) 0.24438(16) 0.0222(7) Uani 1 1 d .
H20A H -0.0672 -0.0944 0.2863 0.033 Uiso 1 1 calc R
H20B H -0.0440 -0.1120 0.2091 0.033 Uiso 1 1 calc R
H20C H -0.0853 -0.0242 0.2307 0.033 Uiso 1 1 calc R
C21 C 0.0825(2) 0.06590(18) 0.03488(15) 0.0182(6) Uani 1 1 d .
H21 H 0.0225 0.0500 0.0393 0.022 Uiso 1 1 calc R
C22 C 0.1098(2) 0.09994(19) -0.02559(15) 0.0205(7) Uani 1 1 d .
H22 H 0.0695 0.1069 -0.0617 0.025 Uiso 1 1 calc R
C23 C 0.1980(2) 0.12398(19) -0.03267(16) 0.0212(7) Uani 1 1 d .
C24 C 0.2533(2) 0.1092(2) 0.02147(16) 0.0231(7) Uani 1 1 d .
H24 H 0.3138 0.1233 0.0178 0.028 Uiso 1 1 calc R
C25 C 0.2226(2) 0.07411(19) 0.08122(16) 0.0191(6) Uani 1 1 d .
C26 C 0.2290(2) 0.1634(2) -0.09752(17) 0.0321(8) Uani 1 1 d .
H26A H 0.2920 0.1754 -0.0944 0.048 Uiso 1 1 calc R
H26B H 0.1966 0.2154 -0.1052 0.048 Uiso 1 1 calc R
H26C H 0.2183 0.1249 -0.1350 0.048 Uiso 1 1 calc R
C27 C 0.2827(2) 0.0564(2) 0.14000(17) 0.0274(8) Uani 1 1 d .
H27A H 0.2528 0.0714 0.1820 0.041 Uiso 1 1 calc R
H27B H 0.3366 0.0894 0.1355 0.041 Uiso 1 1 calc R
H27C H 0.2975 -0.0031 0.1407 0.041 Uiso 1 1 calc R

loop_
_atom_site_aniso_label
_atom_site_aniso_U_11
_atom_site_aniso_U_22
_atom_site_aniso_U_33
_atom_site_aniso_U_23
_atom_site_aniso_U_13
_atom_site_aniso_U_12
Ni1 0.01507(18) 0.01177(18) 0.01491(17) -0.00015(15) 0.00123(16) 0.00068(15)
Cl1 0.0240(4) 0.0145(3) 0.0215(3) -0.0029(3) 0.0023(3) 0.0023(3)
N1 0.0160(12) 0.0119(12) 0.0189(12) 0.0009(10) -0.0001(10) 0.0003(10)
N2 0.0202(13) 0.0116(12) 0.0173(12) -0.0006(10) 0.0005(10) 0.0030(10)
N3 0.0156(13) 0.0136(13) 0.0178(12) -0.0024(10) 0.0025(10) -0.0004(10)
C1 0.0147(15) 0.0139(14) 0.0183(14) -0.0021(11) -0.0014(12) 0.0009(11)
C2 0.0165(15) 0.0209(16) 0.0185(15) 0.0018(12) 0.0000(12) -0.0013(12)
C3 0.0187(16) 0.0265(17) 0.0156(14) 0.0005(13) 0.0003(12) -0.0019(13)
C4 0.0212(16) 0.0234(17) 0.0206(16) -0.0077(13) -0.0001(13) 0.0003(13)
C5 0.0212(16) 0.0144(15) 0.0209(16) 0.0002(12) -0.0025(12) -0.0008(12)
C6 0.0133(14) 0.0162(15) 0.0166(14) -0.0018(12) -0.0015(11) -0.0005(12)
C7 0.0222(16) 0.0108(13) 0.0155(13) -0.0014(11) 0.0045(13) 0.0003(11)
C8 0.0182(15) 0.0151(15) 0.0150(14) -0.0016(12) 0.0041(12) 0.0005(11)
C9 0.0241(17) 0.0160(15) 0.0188(15) 0.0001(12) 0.0021(13) 0.0053(13)
C10 0.0319(19) 0.0150(15) 0.0219(16) 0.0020(13) 0.0098(14) -0.0010(13)
C11 0.0208(16) 0.0183(16) 0.0310(18) -0.0008(14) 0.0076(14) -0.0035(13)
C12 0.0208(15) 0.0188(16) 0.0232(16) -0.0024(13) 0.0002(14) 0.0025(12)
C13 0.0185(16) 0.0140(14) 0.0177(14) -0.0010(11) 0.0004(12) 0.0031(12)
C14 0.0223(16) 0.0191(15) 0.0166(15) 0.0016(12) 0.0000(13) 0.0038(12)
C15 0.0224(16) 0.0269(18) 0.0243(16) 0.0043(15) 0.0049(14) 0.0013(13)
C16 0.0177(16) 0.0304(19) 0.0311(18) -0.0003(15) 0.0012(14) -0.0011(14)
C17 0.0206(17) 0.034(2) 0.0226(17) -0.0053(14) -0.0043(13) 0.0041(14)
C18 0.0211(17) 0.0231(17) 0.0181(15) -0.0018(13) 0.0008(12) 0.0049(13)
C19 0.0332(19) 0.0224(17) 0.0213(16) 0.0029(13) 0.0022(14) 0.0105(14)
C20 0.0230(17) 0.0205(16) 0.0232(16) -0.0048(13) 0.0039(13) -0.0060(13)
C21 0.0174(15) 0.0166(14) 0.0206(14) -0.0040(12) 0.0009(13) 0.0019(12)
C22 0.0242(17) 0.0195(16) 0.0179(15) -0.0020(12) -0.0004(12) 0.0012(13)
C23 0.0287(18) 0.0168(16) 0.0181(15) -0.0040(12) 0.0059(13) -0.0003(13)
C24 0.0173(16) 0.0264(17) 0.0256(17) -0.0029(14) 0.0084(13) -0.0054(14)
C25 0.0166(15) 0.0200(16) 0.0209(15) -0.0042(13) 0.0023(12) 0.0015(12)
C26 0.035(2) 0.034(2) 0.0274(19) 0.0045(16) 0.0082(16) -0.0065(16)
C27 0.0209(17) 0.036(2) 0.0254(17) -0.0006(15) 0.0002(14) -0.0002(15)

loop_
_atom_type_symbol
_atom_type_description
_atom_type_scat_dispersion_real
_atom_type_scat_dispersion_imag
_atom_type_scat_source
C C 0.0033 0.0016 'International Tables Vol C Tables 4.2.6.8 and 6.1.1.4'
H H 0.0000 0.0000 'International Tables Vol C Tables 4.2.6.8 and 6.1.1.4'
N N 0.0061 0.0033 'International Tables Vol C Tables 4.2.6.8 and 6.1.1.4'
Cl Cl 0.1484 0.1585 'International Tables Vol C Tables 4.2.6.8 and 6.1.1.4'
Ni Ni 0.3393 1.1124 'International Tables Vol C Tables 4.2.6.8 and 6.1.1.4'

loop_
_geom_angle_atom_site_label_1
_geom_angle_atom_site_label_2
_geom_angle_atom_site_label_3
_geom_angle
N2 Ni1 N3 93.31(10)
N2 Ni1 N1 85.43(10)
N3 Ni1 N1 176.33(10)
N2 Ni1 Cl1 174.14(8)
N3 Ni1 Cl1 88.25(8)
N1 Ni1 Cl1 93.34(7)
C1 N1 C19 110.3(2)
C1 N1 C20 108.3(2)
C19 N1 C20 109.6(2)
C1 N1 Ni1 108.64(17)
C19 N1 Ni1 111.73(19)
C20 N1 Ni1 108.11(18)
C6 N2 C7 121.4(2)
C6 N2 Ni1 114.5(2)
C7 N2 Ni1 123.91(19)
C21 N3 C25 118.5(3)
C21 N3 Ni1 118.5(2)
C25 N3 Ni1 123.0(2)
C2 C1 C6 122.3(3)
C2 C1 N1 123.9(3)
C6 C1 N1 113.7(2)
C1 C2 C3 119.8(3)
C1 C2 H2 120.1
C3 C2 H2 120.1
C4 C3 C2 119.1(3)
C4 C3 H3 120.4
C2 C3 H3 120.4
C5 C4 C3 121.0(3)
C5 C4 H4 119.5
C3 C4 H4 119.5
C4 C5 C6 120.8(3)
C4 C5 H5 119.6
C6 C5 H5 119.6
N2 C6 C1 116.1(3)
N2 C6 C5 127.0(3)
C1 C6 C5 116.9(3)
C12 C7 C8 119.2(3)
C12 C7 N2 119.3(3)
C8 C7 N2 121.2(3)
C9 C8 C7 118.3(3)
C9 C8 C13 118.8(3)
C7 C8 C13 122.8(3)
C10 C9 C8 122.0(3)
C10 C9 H9 119.0
C8 C9 H9 119.0
C9 C10 C11 119.2(3)
C9 C10 H10 120.4
C11 C10 H10 120.4
C12 C11 C10 120.1(3)
C12 C11 H11 119.9
C10 C11 H11 119.9
C11 C12 C7 121.1(3)
C11 C12 H12 119.5
C7 C12 H12 119.5
C14 C13 C18 118.1(3)
C14 C13 C8 122.2(3)
C18 C13 C8 119.7(3)
C15 C14 C13 120.6(3)
C15 C14 H14 119.7
C13 C14 H14 119.7
C14 C15 C16 120.4(3)
C14 C15 H15 119.8
C16 C15 H15 119.8
C17 C16 C15 119.8(3)
C17 C16 H16 120.1
C15 C16 H16 120.1
C16 C17 C18 119.6(3)
C16 C17 H17 120.2
C18 C17 H17 120.2
C17 C18 C13 121.4(3)
C17 C18 H18 119.3
C13 C18 H18 119.3
N1 C19 H19A 109.5
N1 C19 H19B 109.5
H19A C19 H19B 109.5
N1 C19 H19C 109.5
H19A C19 H19C 109.5
H19B C19 H19C 109.5
N1 C20 H20A 109.5
N1 C20 H20B 109.5
H20A C20 H20B 109.5
N1 C20 H20C 109.5
H20A C20 H20C 109.5
H20B C20 H20C 109.5
N3 C21 C22 123.4(3)
N3 C21 H21 118.3
C22 C21 H21 118.3
C21 C22 C23 118.9(3)
C21 C22 H22 120.6
C23 C22 H22 120.6
C24 C23 C22 117.0(3)
C24 C23 C26 123.1(3)
C22 C23 C26 119.9(3)
C23 C24 C25 121.8(3)
C23 C24 H24 119.1
C25 C24 H24 119.1
N3 C25 C24 120.2(3)
N3 C25 C27 117.6(3)
C24 C25 C27 122.2(3)
C23 C26 H26A 109.5
C23 C26 H26B 109.5
H26A C26 H26B 109.5
C23 C26 H26C 109.5
H26A C26 H26C 109.5
H26B C26 H26C 109.5
C25 C27 H27A 109.5
C25 C27 H27B 109.5
H27A C27 H27B 109.5
C25 C27 H27C 109.5
H27A C27 H27C 109.5
H27B C27 H27C 109.5

loop_
_geom_bond_atom_site_label_1
_geom_bond_atom_site_label_2
_geom_bond_distance
Ni1 N2 1.887(2)
Ni1 N3 1.913(2)
Ni1 N1 1.965(2)
Ni1 Cl1 2.2113(8)
N1 C1 1.481(4)
N1 C19 1.496(4)
N1 C20 1.505(4)
N2 C6 1.367(4)
N2 C7 1.427(4)
N3 C21 1.350(4)
N3 C25 1.353(4)
C1 C2 1.389(4)
C1 C6 1.412(4)
C2 C3 1.399(4)
C2 H2 0.9500
C3 C4 1.398(4)
C3 H3 0.9500
C4 C5 1.392(4)
C4 H4 0.9500
C5 C6 1.416(4)
C5 H5 0.9500
C7 C12 1.405(4)
C7 C8 1.416(4)
C8 C9 1.411(4)
C8 C13 1.499(4)
C9 C10 1.389(4)
C9 H9 0.9500
C10 C11 1.396(5)
C10 H10 0.9500
C11 C12 1.393(4)
C11 H11 0.9500
C12 H12 0.9500
C13 C14 1.403(4)
C13 C18 1.404(4)
C14 C15 1.393(4)
C14 H14 0.9500
C15 C16 1.397(5)
C15 H15 0.9500
C16 C17 1.387(5)
C16 H16 0.9500
C17 C18 1.397(4)
C17 H17 0.9500
C18 H18 0.9500
C19 H19A 0.9800
C19 H19B 0.9800
C19 H19C 0.9800
C20 H20A 0.9800
C20 H20B 0.9800
C20 H20C 0.9800
C21 C22 1.384(4)
C21 H21 0.9500
C22 C23 1.402(4)
C22 H22 0.9500
C23 C24 1.386(5)
C23 C26 1.510(4)
C24 C25 1.394(4)
C24 H24 0.9500
C25 C27 1.510(4)
C26 H26A 0.9800
C26 H26B 0.9800
C26 H26C 0.9800
C27 H27A 0.9800
C27 H27B 0.9800
C27 H27C 0.9800

loop_
_geom_torsion_atom_site_label_1
_geom_torsion_atom_site_label_2
_geom_torsion_atom_site_label_3
_geom_torsion_atom_site_label_4
_geom_torsion
N2 Ni1 N1 C1 -11.12(18)
Cl1 Ni1 N1 C1 174.62(17)
N2 Ni1 N1 C19 -133.1(2)
Cl1 Ni1 N1 C19 52.7(2)
N2 Ni1 N1 C20 106.20(19)
Cl1 Ni1 N1 C20 -68.05(17)
N3 Ni1 N2 C6 -166.1(2)
N1 Ni1 N2 C6 10.4(2)
N3 Ni1 N2 C7 9.2(2)
N1 Ni1 N2 C7 -174.2(2)
N2 Ni1 N3 C21 -94.0(2)
Cl1 Ni1 N3 C21 80.4(2)
N2 Ni1 N3 C25 86.5(2)
Cl1 Ni1 N3 C25 -99.1(2)
C19 N1 C1 C2 -49.4(4)
C20 N1 C1 C2 70.6(3)
Ni1 N1 C1 C2 -172.2(2)
C19 N1 C1 C6 133.2(3)
C20 N1 C1 C6 -106.8(3)
Ni1 N1 C1 C6 10.4(3)
C6 C1 C2 C3 0.7(5)
N1 C1 C2 C3 -176.6(3)
C1 C2 C3 C4 0.9(4)
C2 C3 C4 C5 -0.9(5)
C3 C4 C5 C6 -0.7(5)
C7 N2 C6 C1 177.6(3)
Ni1 N2 C6 C1 -6.9(3)
C7 N2 C6 C5 -0.2(4)
Ni1 N2 C6 C5 175.3(2)
C2 C1 C6 N2 179.8(3)
N1 C1 C6 N2 -2.8(4)
C2 C1 C6 C5 -2.2(4)
N1 C1 C6 C5 175.3(3)
C4 C5 C6 N2 180.0(3)
C4 C5 C6 C1 2.2(4)
C6 N2 C7 C12 79.5(4)
Ni1 N2 C7 C12 -95.5(3)
C6 N2 C7 C8 -106.9(3)
Ni1 N2 C7 C8 78.1(3)
C12 C7 C8 C9 4.7(4)
N2 C7 C8 C9 -168.9(3)
C12 C7 C8 C13 -178.1(3)
N2 C7 C8 C13 8.3(4)
C7 C8 C9 C10 -1.6(4)
C13 C8 C9 C10 -178.9(3)
C8 C9 C10 C11 -1.8(5)
C9 C10 C11 C12 2.1(5)
C10 C11 C12 C7 1.0(5)
C8 C7 C12 C11 -4.5(4)
N2 C7 C12 C11 169.2(3)
C9 C8 C13 C14 -135.6(3)
C7 C8 C13 C14 47.2(4)
C9 C8 C13 C18 42.5(4)
C7 C8 C13 C18 -134.7(3)
C18 C13 C14 C15 1.0(4)
C8 C13 C14 C15 179.1(3)
C13 C14 C15 C16 0.0(5)
C14 C15 C16 C17 -0.3(5)
C15 C16 C17 C18 -0.4(5)
C16 C17 C18 C13 1.4(5)
C14 C13 C18 C17 -1.6(5)
C8 C13 C18 C17 -179.8(3)
C25 N3 C21 C22 -2.0(4)
Ni1 N3 C21 C22 178.4(2)
N3 C21 C22 C23 -0.3(5)
C21 C22 C23 C24 2.1(5)
C21 C22 C23 C26 -178.4(3)
C22 C23 C24 C25 -1.8(5)
C26 C23 C24 C25 178.8(3)
C21 N3 C25 C24 2.4(4)
Ni1 N3 C25 C24 -178.1(2)
C21 N3 C25 C27 -177.0(3)
Ni1 N3 C25 C27 2.5(4)
C23 C24 C25 N3 -0.5(5)
C23 C24 C25 C27 178.9(3)
